data_4107800
loop_
_publ_author_name
'Soo Hyuk Choi'
'Ilia A. Guzei'
'Lara C. Spencer'
'Samuel H. Gellman'

_publ_contact_author_address
;
Department of Chemistry
University of Wisconsin-Madison
1101 University Ave
Madison, WI  53706
USA
;
_publ_contact_author_email iguzei@chem.wisc.edu
_publ_contact_author_fax 608-262-0381
_publ_contact_author_name
;
Guzei, Ilia A. 
;
_publ_contact_author_phone 608-263-4694
_publ_section_title
;
 Crystallographic Characterization of Helical Secondary Structures in
 \a/\b-Peptides with 1:1 Residue Alternation
;
_journal_name_full 'Journal of the American Chemical Society'
_journal_page_first 6544
_journal_page_last 6550
_journal_paper_doi 10.1021/ja800355p
_journal_volume 130
_journal_year 2008
_chemical_absolute_configuration ad
_chemical_formula_moiety 'C55.50 H84.50 Cl4.50 N9 O12'
_chemical_formula_sum 'C55.5 H84.5 Cl4.5 N9 O12'
_chemical_formula_weight 1229.35
_chemical_name_systematic
; 
 ? 
;
_space_group_IT_number 96
_symmetry_cell_setting tetragonal
_symmetry_Int_Tables_number 96
_symmetry_space_group_name_Hall 'P 4nw 2abw'
_symmetry_space_group_name_H-M 'P 43 21 2'
_atom_sites_solution_hydrogens geom
_atom_sites_solution_primary direct
_atom_sites_solution_secondary difmap
_audit_creation_method
;
manual editing of the CIF file 
created by SHELXTL Ver. 6.10
and processed with modiCIfer-09152005. 
;
_cell_angle_alpha 90.00
_cell_angle_beta 90.00
_cell_angle_gamma 90.00
_cell_formula_units_Z 8
_cell_length_a 15.4249(9)
_cell_length_b 15.4249(9)
_cell_length_c 55.881(6)
_cell_measurement_reflns_used 28847
_cell_measurement_temperature 100(2)
_cell_measurement_theta_max 22.0100
_cell_measurement_theta_min 2.2503
_cell_volume 13295.6(18)
_computing_cell_refinement 'SAINT Ver. 6.22  (Bruker-AXS, 2003)'
_computing_data_collection 'SMART Ver. 5.622 (Bruker-AXS, 2003)'
_computing_data_reduction 'SAINT Ver. 6.22'
_computing_molecular_graphics 'SHELXTL Ver. 6.10'
_computing_publication_material 'SHELXTL Ver. 6.10'
_computing_structure_refinement 'SHELXTL Ver. 6.10'
_computing_structure_solution 'SHELXTL Ver. 6.10 (Bruker-AXS, 2003)'
_diffrn_ambient_temperature 100(2)
_diffrn_measured_fraction_theta_full 0.995
_diffrn_measured_fraction_theta_max 0.995
_diffrn_measurement_device_type 'Bruker CCD-1000 area detector'
_diffrn_measurement_method '0.30\% \w scans'
_diffrn_radiation_monochromator graphite
_diffrn_radiation_source 'fine-focus sealed tube'
_diffrn_radiation_type Mo-K\a
_diffrn_radiation_wavelength 0.71073
_diffrn_reflns_av_R_equivalents 0.1163
_diffrn_reflns_av_sigmaI/netI 0.0506
_diffrn_reflns_limit_h_max 16
_diffrn_reflns_limit_h_min -16
_diffrn_reflns_limit_k_max 16
_diffrn_reflns_limit_k_min -16
_diffrn_reflns_limit_l_max 58
_diffrn_reflns_limit_l_min -59
_diffrn_reflns_number 89297
_diffrn_reflns_theta_full 22.09
_diffrn_reflns_theta_max 22.09
_diffrn_reflns_theta_min 1.51
_diffrn_standards_number 0
_exptl_absorpt_coefficient_mu 0.259
_exptl_absorpt_correction_T_max 0.9404
_exptl_absorpt_correction_T_min 0.9079
_exptl_absorpt_correction_type multi-scan
_exptl_absorpt_process_details
;
SADABS  (Bruker-AXS, 2003)
;
_exptl_crystal_colour colorless
_exptl_crystal_density_diffrn 1.228
_exptl_crystal_description block
_exptl_crystal_F_000 5224
_exptl_crystal_size_max 0.38
_exptl_crystal_size_mid 0.25
_exptl_crystal_size_min 0.24
_platon_squeeze_details
;
;
_refine_diff_density_max 2.354
_refine_diff_density_min -0.742
_refine_diff_density_rms 0.123
_refine_ls_abs_structure_details 'Flack H D (1983), Acta Cryst. A39, 876-881'
_refine_ls_abs_structure_Flack 0.12(18)
_refine_ls_extinction_method none
_refine_ls_goodness_of_fit_ref 1.112
_refine_ls_hydrogen_treatment constr
_refine_ls_matrix_type full
_refine_ls_number_parameters 668
_refine_ls_number_reflns 8225
_refine_ls_number_restraints 672
_refine_ls_restrained_S_all 1.088
_refine_ls_R_factor_all 0.1171
_refine_ls_R_factor_gt 0.1086
_refine_ls_shift/su_max 0.000
_refine_ls_shift/su_mean 0.000
_refine_ls_structure_factor_coef Fsqd
_refine_ls_weighting_details 'calc w=1/[\s^2^(Fo^2^)+(0.1597P)^2^+53.4917P] where P=(Fo^2^+2Fc^2^)/3'
_refine_ls_weighting_scheme calc
_refine_ls_wR_factor_gt 0.2791
_refine_ls_wR_factor_ref 0.2851
_reflns_number_gt 7216
_reflns_number_total 8225
_reflns_threshold_expression I>2\s(I)
_cod_data_source_file ja800355p-file011.cif
_cod_data_source_block gellman72
_cod_original_cell_volume 13295.5(18)
_cod_original_sg_symbol_Hall 'P 4nw 2abw  '
_cod_original_sg_symbol_H-M 'P 43 21 2 '
_cod_original_formula_sum 'C55.50 H84.50 Cl4.50 N9 O12'
_cod_database_code 4107800

loop_
_symmetry_equiv_pos_as_xyz
'x, y, z'
'-x, -y, z+1/2'
'-y+1/2, x+1/2, z+3/4'
'y+1/2, -x+1/2, z+1/4'
'-x+1/2, y+1/2, -z+3/4'
'x+1/2, -y+1/2, -z+1/4'
'y, x, -z'
'-y, -x, -z+1/2'

loop_
_atom_site_label
_atom_site_type_symbol
_atom_site_fract_x
_atom_site_fract_y
_atom_site_fract_z
_atom_site_U_iso_or_equiv
_atom_site_adp_type
_atom_site_occupancy
_atom_site_symmetry_multiplicity
_atom_site_calc_flag
_atom_site_refinement_flags
_atom_site_disorder_assembly
_atom_site_disorder_group
O1 O 0.7900(4) 0.7481(4) 0.18405(10) 0.0294(13) Uani 1 1 d U . .
O2 O 0.8398(4) 0.6831(4) 0.15007(9) 0.0293(14) Uani 1 1 d U . .
O3 O 1.0479(4) 0.5588(4) 0.14280(10) 0.0382(15) Uani 1 1 d U . .
O4 O 0.8416(3) 0.3640(4) 0.12589(9) 0.0229(12) Uani 1 1 d U . .
O5 O 0.6737(3) 0.4511(4) 0.09272(9) 0.0257(13) Uani 1 1 d U . .
O6 O 0.9268(4) 0.5134(4) 0.06325(10) 0.0398(16) Uani 1 1 d U B .
O7 O 1.0485(3) 0.3253(4) 0.05504(10) 0.0325(14) Uani 1 1 d U . .
O10 O 1.0232(3) 0.3849(4) -0.03052(10) 0.0307(14) Uani 1 1 d U A .
O11 O 1.0410(4) 0.1777(4) -0.04937(9) 0.0312(14) Uani 1 1 d U . .
O12 O 1.1312(3) 0.2210(4) -0.01998(9) 0.0237(12) Uani 1 1 d U . .
N1 N 0.9186(4) 0.6816(4) 0.18368(12) 0.0273(15) Uani 1 1 d U . .
H1 H 0.9161 0.6806 0.1994 0.033 Uiso 1 1 calc R . .
N2 N 0.9568(4) 0.5078(5) 0.17174(13) 0.0327(16) Uani 1 1 d U . .
H2 H 0.9204 0.5214 0.1833 0.039 Uiso 1 1 calc R . .
N3 N 0.7457(4) 0.4178(4) 0.15270(11) 0.0183(14) Uani 1 1 d U . .
H3 H 0.7376 0.4380 0.1673 0.022 Uiso 1 1 calc R . .
N4 N 0.7581(4) 0.5391(4) 0.11526(11) 0.0231(14) Uani 1 1 d U . .
H4 H 0.7739 0.5549 0.1297 0.028 Uiso 1 1 calc R . .
N5 N 1.0079(4) 0.4954(4) 0.09649(11) 0.0217(14) Uani 1 1 d U A .
H5 H 1.0149 0.5063 0.1118 0.026 Uiso 1 1 calc R . .
N6 N 0.9565(4) 0.3227(4) 0.08658(13) 0.0287(16) Uani 1 1 d U . .
H6 H 0.9438 0.3476 0.1003 0.034 Uiso 0.535(11) 1 calc PR A 1
H6N H 0.9468 0.3431 0.1010 0.034 Uiso 0.465(11) 1 calc PR A 2
N9 N 0.9992(4) 0.3048(5) 0.00205(12) 0.0289(15) Uani 1 1 d U A .
H9 H 1.0014 0.3024 0.0178 0.035 Uiso 1 1 calc R . .
C1 C 0.6691(7) 0.8275(6) 0.19437(19) 0.045(2) Uani 1 1 d U . .
H1A H 0.6487 0.7843 0.2059 0.068 Uiso 1 1 calc R . .
H1B H 0.6199 0.8619 0.1887 0.068 Uiso 1 1 calc R . .
H1C H 0.7115 0.8657 0.2021 0.068 Uiso 1 1 calc R . .
C2 C 0.6548(6) 0.7108(6) 0.16382(16) 0.033(2) Uani 1 1 d U . .
H2A H 0.6439 0.6678 0.1764 0.050 Uiso 1 1 calc R . .
H2B H 0.6848 0.6830 0.1504 0.050 Uiso 1 1 calc R . .
H2C H 0.5996 0.7349 0.1583 0.050 Uiso 1 1 calc R . .
C3 C 0.7343(7) 0.8504(6) 0.15446(18) 0.046(2) Uani 1 1 d U . .
H3A H 0.6813 0.8714 0.1467 0.069 Uiso 1 1 calc R . .
H3B H 0.7721 0.8237 0.1425 0.069 Uiso 1 1 calc R . .
H3C H 0.7645 0.8992 0.1620 0.069 Uiso 1 1 calc R . .
C4 C 0.7106(6) 0.7826(6) 0.17372(16) 0.0329(19) Uani 1 1 d U . .
C5 C 0.8492(5) 0.7019(5) 0.17087(14) 0.0223(17) Uani 1 1 d U . .
C6 C 0.9989(6) 0.6612(6) 0.17136(16) 0.036(2) Uani 1 1 d U . .
H6A H 1.0051 0.7036 0.1579 0.043 Uiso 1 1 calc R . .
C7 C 1.0768(6) 0.6725(6) 0.18751(17) 0.039(2) Uani 1 1 d U . .
H7A H 1.0762 0.7309 0.1944 0.059 Uiso 1 1 calc R . .
H7B H 1.1300 0.6645 0.1782 0.059 Uiso 1 1 calc R . .
H7C H 1.0747 0.6295 0.2004 0.059 Uiso 1 1 calc R . .
C8 C 1.0010(5) 0.5715(6) 0.16053(15) 0.0287(18) Uani 1 1 d U . .
C9 C 0.9679(5) 0.4180(6) 0.16530(17) 0.0338(19) Uani 1 1 d U . .
H9A H 0.9890 0.4153 0.1484 0.041 Uiso 1 1 calc R . .
C10 C 1.0318(6) 0.3677(7) 0.18117(18) 0.047(2) Uani 1 1 d U . .
H10A H 1.0925 0.3836 0.1774 0.056 Uiso 1 1 calc R . .
H10B H 1.0207 0.3791 0.1983 0.056 Uiso 1 1 calc R . .
C11 C 1.0141(6) 0.2740(7) 0.1750(2) 0.048(2) Uani 1 1 d U . .
H11A H 1.0229 0.2365 0.1892 0.058 Uiso 1 1 calc R . .
H11B H 1.0532 0.2542 0.1621 0.058 Uiso 1 1 calc R . .
C12 C 0.9198(5) 0.2708(6) 0.16682(14) 0.0283(18) Uani 1 1 d U . .
H12A H 0.8854 0.2336 0.1777 0.034 Uiso 1 1 calc R . .
H12B H 0.9160 0.2465 0.1504 0.034 Uiso 1 1 calc R . .
C13 C 0.8848(5) 0.3636(5) 0.16718(14) 0.0265(18) Uani 1 1 d U . .
H13 H 0.8556 0.3752 0.1828 0.032 Uiso 1 1 calc R . .
C14 C 0.8232(5) 0.3813(5) 0.14713(14) 0.0194(16) Uani 1 1 d U . .
C15 C 0.6758(5) 0.4246(5) 0.13541(13) 0.0227(17) Uani 1 1 d U . .
C16 C 0.6039(5) 0.4772(5) 0.14738(14) 0.0212(17) Uani 1 1 d U . .
H16A H 0.5787 0.4434 0.1605 0.032 Uiso 1 1 calc R . .
H16B H 0.5587 0.4905 0.1356 0.032 Uiso 1 1 calc R . .
H16C H 0.6280 0.5313 0.1537 0.032 Uiso 1 1 calc R . .
C17 C 0.6409(5) 0.3344(5) 0.13000(15) 0.0241(18) Uani 1 1 d U . .
H17A H 0.6848 0.3011 0.1213 0.036 Uiso 1 1 calc R . .
H17B H 0.5884 0.3393 0.1202 0.036 Uiso 1 1 calc R . .
H17C H 0.6269 0.3048 0.1450 0.036 Uiso 1 1 calc R . .
C18 C 0.7037(5) 0.4718(5) 0.11275(14) 0.0207(16) Uani 1 1 d U . .
C19 C 0.7921(5) 0.5869(6) 0.09463(14) 0.0279(18) Uani 1 1 d U B .
H19 H 0.7805 0.5525 0.0798 0.034 Uiso 1 1 calc R . .
C20 C 0.7518(6) 0.6765(6) 0.09175(16) 0.039(2) Uani 1 1 d DU . .
H20A H 0.7311 0.6976 0.1075 0.047 Uiso 0.48(4) 1 calc PR B 1
H20B H 0.7014 0.6730 0.0808 0.047 Uiso 0.48(4) 1 calc PR B 1
H20C H 0.7531 0.7105 0.1068 0.047 Uiso 0.52(4) 1 calc PR B 2
H20D H 0.6920 0.6740 0.0854 0.047 Uiso 0.52(4) 1 calc PR B 2
C21 C 0.8188(8) 0.7399(14) 0.0816(5) 0.055(8) Uiso 0.48(4) 1 d PDU B 1
H21A H 0.8090 0.7500 0.0643 0.066 Uiso 0.48(4) 1 calc PR B 1
H21B H 0.8168 0.7961 0.0901 0.066 Uiso 0.48(4) 1 calc PR B 1
C21A C 0.8181(5) 0.7101(6) 0.07296(16) 0.038(6) Uiso 0.52(4) 1 d PDU B 2
H21C H 0.8143 0.6770 0.0578 0.045 Uiso 0.52(4) 1 calc PR B 2
H21D H 0.8096 0.7725 0.0696 0.045 Uiso 0.52(4) 1 calc PR B 2
C22 C 0.9050(5) 0.6934(6) 0.08594(16) 0.040(2) Uani 1 1 d RDU . .
H22A H 0.9410 0.7283 0.0970 0.048 Uiso 0.48(4) 1 calc PR B 1
H22B H 0.9367 0.6880 0.0706 0.048 Uiso 0.48(4) 1 calc PR B 1
H22C H 0.9155 0.7370 0.0986 0.048 Uiso 0.52(4) 1 calc PR B 2
H22D H 0.9542 0.6937 0.0746 0.048 Uiso 0.52(4) 1 calc PR B 2
C23 C 0.8908(5) 0.6019(5) 0.09676(15) 0.0273(18) Uani 1 1 d U B .
H23 H 0.9073 0.6029 0.1141 0.033 Uiso 1 1 calc R . .
C24 C 0.9420(5) 0.5336(6) 0.08433(15) 0.0294(19) Uani 1 1 d U . .
C25 C 1.0667(5) 0.4369(5) 0.08440(13) 0.0221(17) Uani 1 1 d U . .
H25 H 1.0951 0.4689 0.0710 0.027 Uiso 1 1 calc R A .
C26 C 1.1376(5) 0.4070(5) 0.10206(15) 0.0262(19) Uani 1 1 d U A .
H26A H 1.1681 0.4577 0.1084 0.039 Uiso 1 1 calc R . .
H26B H 1.1789 0.3694 0.0937 0.039 Uiso 1 1 calc R . .
H26C H 1.1108 0.3749 0.1153 0.039 Uiso 1 1 calc R . .
C27 C 1.0187(5) 0.3565(5) 0.07384(14) 0.0221(17) Uani 1 1 d U A .
C28 C 0.9058(11) 0.2457(18) 0.0796(6) 0.0310(6) Uiso 0.535(11) 1 d PDU A 1
H28 H 0.9335 0.2208 0.0650 0.037 Uiso 0.535(11) 1 calc PR A 1
C29 C 0.9022(10) 0.1737(13) 0.0983(3) 0.0310(6) Uiso 0.535(11) 1 d PDU A 1
H29A H 0.9325 0.1213 0.0924 0.037 Uiso 0.535(11) 1 calc PR A 1
H29B H 0.9302 0.1928 0.1134 0.037 Uiso 0.535(11) 1 calc PR A 1
C30 C 0.8079(10) 0.1544(11) 0.1025(3) 0.0310(6) Uiso 0.535(11) 1 d PDU A 1
H30A H 0.7981 0.0913 0.1044 0.037 Uiso 0.535(11) 1 calc PR A 1
H30B H 0.7864 0.1846 0.1170 0.037 Uiso 0.535(11) 1 calc PR A 1
C31 C 0.7650(10) 0.1873(11) 0.0809(3) 0.0310(6) Uiso 0.535(11) 1 d PDU A 1
H31A H 0.7035 0.2009 0.0843 0.037 Uiso 0.535(11) 1 calc PR A 1
H31B H 0.7672 0.1432 0.0680 0.037 Uiso 0.535(11) 1 calc PR A 1
C32 C 0.8125(12) 0.2680(10) 0.0732(3) 0.0310(6) Uiso 0.535(11) 1 d PDU A 1
H32 H 0.7949 0.3134 0.0851 0.037 Uiso 0.535(11) 1 calc PR A 1
C33 C 0.7920(11) 0.3066(10) 0.0491(2) 0.0310(6) Uiso 0.535(11) 1 d PDU A 1
O8 O 0.8332(8) 0.2918(8) 0.02903(19) 0.0310(6) Uiso 0.535(11) 1 d PDU A 1
N7 N 0.7422(9) 0.3787(9) 0.0471(2) 0.0310(6) Uiso 0.535(11) 1 d PDU A 1
H7 H 0.7212 0.3997 0.0606 0.037 Uiso 0.535(11) 1 calc PR A 1
C34 C 0.7177(9) 0.4288(10) 0.0241(2) 0.0310(6) Uiso 0.535(11) 1 d PDU A 1
C35 C 0.6669(11) 0.5138(11) 0.0303(3) 0.0310(6) Uiso 0.535(11) 1 d PDU A 1
H35A H 0.6177 0.4997 0.0407 0.047 Uiso 0.535(11) 1 calc PR A 1
H35B H 0.6457 0.5407 0.0156 0.047 Uiso 0.535(11) 1 calc PR A 1
H35C H 0.7057 0.5542 0.0386 0.047 Uiso 0.535(11) 1 calc PR A 1
C36 C 0.6562(10) 0.3630(13) 0.0104(3) 0.0310(6) Uiso 0.535(11) 1 d PDU A 1
H36A H 0.6891 0.3110 0.0061 0.047 Uiso 0.535(11) 1 calc PR A 1
H36B H 0.6338 0.3906 -0.0041 0.047 Uiso 0.535(11) 1 calc PR A 1
H36C H 0.6077 0.3469 0.0208 0.047 Uiso 0.535(11) 1 calc PR A 1
C37 C 0.7886(9) 0.4541(11) 0.0078(2) 0.0310(6) Uiso 0.535(11) 1 d PDU A 1
O9 O 0.7705(8) 0.4319(8) -0.01445(19) 0.0310(6) Uiso 0.535(11) 1 d PDU A 1
N8 N 0.8613(8) 0.4912(9) 0.0159(2) 0.0310(6) Uiso 0.535(11) 1 d PDU A 1
H8 H 0.8652 0.4980 0.0315 0.037 Uiso 0.535(11) 1 calc PR A 1
C38 C 0.9355(9) 0.5221(10) 0.0017(3) 0.0310(6) Uiso 0.535(11) 1 d PDU A 1
H38 H 0.9205 0.5194 -0.0157 0.037 Uiso 0.535(11) 1 calc PR A 1
C39 C 0.9648(10) 0.6139(9) 0.0080(3) 0.0310(6) Uiso 0.535(11) 1 d PDU A 1
H39A H 0.9724 0.6213 0.0255 0.037 Uiso 0.535(11) 1 calc PR A 1
H39B H 0.9236 0.6580 0.0020 0.037 Uiso 0.535(11) 1 calc PR A 1
C40 C 1.0516(10) 0.6181(10) -0.0052(4) 0.0310(6) Uiso 0.535(11) 1 d PDU A 1
H40A H 1.0429 0.6260 -0.0226 0.037 Uiso 0.535(11) 1 calc PR A 1
H40B H 1.0882 0.6658 0.0010 0.037 Uiso 0.535(11) 1 calc PR A 1
C41 C 1.0915(9) 0.5306(10) 0.0002(4) 0.0310(6) Uiso 0.535(11) 1 d PDU A 1
H41A H 1.1322 0.5355 0.0138 0.037 Uiso 0.535(11) 1 calc PR A 1
H41B H 1.1240 0.5093 -0.0139 0.037 Uiso 0.535(11) 1 calc PR A 1
C42 C 1.0172(9) 0.4666(9) 0.0064(4) 0.0310(6) Uiso 0.535(11) 1 d PDU A 1
H42 H 1.0203 0.4522 0.0238 0.037 Uiso 0.535(11) 1 calc PR A 1
C28A C 0.9047(12) 0.255(2) 0.0781(6) 0.0310(6) Uiso 0.465(11) 1 d PDU A 2
H28A H 0.9293 0.2364 0.0623 0.037 Uiso 0.465(11) 1 calc PR A 2
C29A C 0.8963(11) 0.1753(15) 0.0935(4) 0.0310(6) Uiso 0.465(11) 1 d PDU A 2
H29C H 0.9359 0.1293 0.0877 0.037 Uiso 0.465(11) 1 calc PR A 2
H29D H 0.9114 0.1890 0.1103 0.037 Uiso 0.465(11) 1 calc PR A 2
C30A C 0.8037(11) 0.1453(11) 0.0919(4) 0.0310(6) Uiso 0.465(11) 1 d PDU A 2
H30C H 0.8011 0.0830 0.0877 0.037 Uiso 0.465(11) 1 calc PR A 2
H30D H 0.7736 0.1541 0.1073 0.037 Uiso 0.465(11) 1 calc PR A 2
C31A C 0.7633(11) 0.1982(12) 0.0730(4) 0.0310(6) Uiso 0.465(11) 1 d PDU A 2
H31C H 0.7008 0.2066 0.0763 0.037 Uiso 0.465(11) 1 calc PR A 2
H31D H 0.7699 0.1701 0.0572 0.037 Uiso 0.465(11) 1 calc PR A 2
C32A C 0.8108(13) 0.2839(11) 0.0736(3) 0.0310(6) Uiso 0.465(11) 1 d PDU A 2
H32A H 0.7883 0.3243 0.0862 0.037 Uiso 0.465(11) 1 calc PR A 2
C33A C 0.8032(13) 0.3209(10) 0.0482(3) 0.0310(6) Uiso 0.465(11) 1 d PDU A 2
O8A O 0.8274(9) 0.2604(9) 0.0331(2) 0.0310(6) Uiso 0.465(11) 1 d PDU A 2
N7A N 0.7548(10) 0.3932(9) 0.0466(3) 0.0310(6) Uiso 0.465(11) 1 d PDU A 2
H7A1 H 0.7498 0.4319 0.0581 0.037 Uiso 0.465(11) 1 calc PR A 2
C34A C 0.7090(9) 0.3996(11) 0.0220(3) 0.0310(6) Uiso 0.465(11) 1 d PDU A 2
C35A C 0.6419(11) 0.4707(14) 0.0290(3) 0.0310(6) Uiso 0.465(11) 1 d PDU A 2
H35D H 0.5863 0.4434 0.0329 0.047 Uiso 0.465(11) 1 calc PR A 2
H35E H 0.6340 0.5106 0.0155 0.047 Uiso 0.465(11) 1 calc PR A 2
H35F H 0.6631 0.5030 0.0429 0.047 Uiso 0.465(11) 1 calc PR A 2
C36A C 0.6642(12) 0.3163(14) 0.0128(3) 0.0310(6) Uiso 0.465(11) 1 d PDU A 2
H36D H 0.7055 0.2681 0.0132 0.047 Uiso 0.465(11) 1 calc PR A 2
H36E H 0.6441 0.3255 -0.0036 0.047 Uiso 0.465(11) 1 calc PR A 2
H36F H 0.6146 0.3027 0.0231 0.047 Uiso 0.465(11) 1 calc PR A 2
C37A C 0.7781(10) 0.4322(13) 0.0065(3) 0.0310(6) Uiso 0.465(11) 1 d PDU A 2
O9A O 0.7733(10) 0.4609(9) -0.0157(2) 0.0310(6) Uiso 0.465(11) 1 d PDU A 2
N8A N 0.8496(9) 0.4662(11) 0.0179(3) 0.0310(6) Uiso 0.465(11) 1 d PDU A 2
H8A H 0.8516 0.4680 0.0336 0.037 Uiso 0.465(11) 1 calc PR A 2
C38A C 0.9229(10) 0.4997(11) 0.0037(3) 0.0310(6) Uiso 0.465(11) 1 d PDU A 2
H38A H 0.9078 0.4933 -0.0136 0.037 Uiso 0.465(11) 1 calc PR A 2
C39A C 0.9436(11) 0.5943(10) 0.0083(4) 0.0310(6) Uiso 0.465(11) 1 d PDU A 2
H39C H 0.9436 0.6077 0.0256 0.037 Uiso 0.465(11) 1 calc PR A 2
H39D H 0.9022 0.6330 0.0000 0.037 Uiso 0.465(11) 1 calc PR A 2
C40A C 1.0346(11) 0.6018(11) -0.0024(4) 0.0310(6) Uiso 0.465(11) 1 d PDU A 2
H40C H 1.0319 0.6091 -0.0200 0.037 Uiso 0.465(11) 1 calc PR A 2
H40D H 1.0660 0.6517 0.0046 0.037 Uiso 0.465(11) 1 calc PR A 2
C41A C 1.0785(10) 0.5173(11) 0.0041(4) 0.0310(6) Uiso 0.465(11) 1 d PDU A 2
H41C H 1.1135 0.5247 0.0189 0.037 Uiso 0.465(11) 1 calc PR A 2
H41D H 1.1174 0.4985 -0.0090 0.037 Uiso 0.465(11) 1 calc PR A 2
C42A C 1.0068(10) 0.4488(11) 0.0083(5) 0.0310(6) Uiso 0.465(11) 1 d PDU A 2
H42A H 1.0086 0.4262 0.0251 0.037 Uiso 0.465(11) 1 calc PR A 2
C43 C 1.0127(5) 0.3813(6) -0.00819(15) 0.0282(18) Uani 1 1 d U . .
C44 C 0.9809(5) 0.2238(6) -0.01086(14) 0.0291(18) Uani 1 1 d U . .
C45 C 0.9781(5) 0.1490(6) 0.00631(15) 0.034(2) Uani 1 1 d U A .
H45A H 1.0359 0.1398 0.0131 0.050 Uiso 1 1 calc R . .
H45B H 0.9595 0.0966 -0.0022 0.050 Uiso 1 1 calc R . .
H45C H 0.9370 0.1619 0.0192 0.050 Uiso 1 1 calc R . .
C46 C 0.8939(6) 0.2325(7) -0.02389(16) 0.039(2) Uani 1 1 d U A .
H46A H 0.8479 0.2442 -0.0122 0.058 Uiso 1 1 calc R . .
H46B H 0.8811 0.1785 -0.0324 0.058 Uiso 1 1 calc R . .
H46C H 0.8971 0.2804 -0.0354 0.058 Uiso 1 1 calc R . .
C47 C 1.0534(6) 0.2088(6) -0.02892(14) 0.0287(19) Uani 1 1 d U A .
C48 C 1.2064(6) 0.2013(5) -0.03489(13) 0.0261(18) Uani 1 1 d U . .
H48A H 1.1881 0.1954 -0.0518 0.031 Uiso 1 1 calc R . .
H48B H 1.2324 0.1456 -0.0298 0.031 Uiso 1 1 calc R . .
C49 C 1.2729(5) 0.2730(5) -0.03270(14) 0.0240(17) Uani 1 1 d U . .
C50 C 1.2533(6) 0.3534(5) -0.02362(14) 0.0273(18) Uani 1 1 d U . .
H50 H 1.1966 0.3649 -0.0178 0.033 Uiso 1 1 calc R . .
C51 C 1.3158(7) 0.4174(5) -0.02297(17) 0.038(2) Uani 1 1 d U . .
H51 H 1.3022 0.4736 -0.0171 0.046 Uiso 1 1 calc R . .
C52 C 1.3959(7) 0.3992(6) -0.03074(17) 0.045(2) Uani 1 1 d U . .
H52 H 1.4385 0.4437 -0.0303 0.054 Uiso 1 1 calc R . .
C53 C 1.4192(7) 0.3186(6) -0.03929(18) 0.045(2) Uani 1 1 d U . .
H53 H 1.4771 0.3072 -0.0441 0.054 Uiso 1 1 calc R . .
C54 C 1.3558(6) 0.2539(6) -0.04077(15) 0.033(2) Uani 1 1 d U . .
H54 H 1.3692 0.1984 -0.0471 0.040 Uiso 1 1 calc R . .
C55 C 0.4947(9) 0.5563(8) 0.0859(2) 0.077(3) Uani 1 1 d U . .
H55 H 0.5548 0.5331 0.0839 0.093 Uiso 1 1 calc R . .
Cl1 Cl 0.46572(19) 0.60102(18) 0.06101(6) 0.0659(9) Uani 1 1 d U . .
Cl2 Cl 0.4250(3) 0.46773(19) 0.09623(8) 0.0988(15) Uani 1 1 d U . .
Cl3 Cl 0.4956(3) 0.6337(2) 0.10978(6) 0.0813(11) Uani 1 1 d U . .

loop_
_atom_site_aniso_label
_atom_site_aniso_U_11
_atom_site_aniso_U_22
_atom_site_aniso_U_33
_atom_site_aniso_U_23
_atom_site_aniso_U_13
_atom_site_aniso_U_12
O1 0.030(3) 0.029(3) 0.030(3) -0.001(2) -0.001(2) 0.006(2)
O2 0.032(3) 0.037(3) 0.019(3) 0.003(3) -0.002(2) 0.003(3)
O3 0.023(3) 0.058(4) 0.033(3) -0.014(3) 0.004(3) -0.005(3)
O4 0.015(3) 0.036(3) 0.018(3) -0.006(2) -0.001(2) 0.004(2)
O5 0.020(3) 0.042(3) 0.015(3) -0.004(3) -0.005(2) 0.006(3)
O6 0.031(3) 0.062(4) 0.027(3) -0.008(3) -0.007(3) 0.019(3)
O7 0.017(3) 0.046(4) 0.035(3) -0.020(3) 0.004(3) -0.008(3)
O10 0.023(3) 0.047(4) 0.022(3) -0.011(3) 0.001(2) 0.005(3)
O11 0.044(4) 0.033(3) 0.017(3) -0.014(2) 0.002(3) -0.008(3)
O12 0.024(3) 0.030(3) 0.017(3) -0.009(2) 0.004(2) 0.000(3)
N1 0.023(3) 0.033(4) 0.026(4) -0.003(3) 0.000(3) -0.003(3)
N2 0.024(4) 0.037(4) 0.037(4) -0.018(3) -0.001(3) 0.002(3)
N3 0.018(3) 0.016(3) 0.020(3) 0.002(3) 0.002(3) 0.006(3)
N4 0.027(4) 0.025(4) 0.017(3) 0.006(3) 0.001(3) 0.005(3)
N5 0.016(3) 0.026(3) 0.023(3) -0.001(3) 0.000(3) 0.004(3)
N6 0.022(4) 0.031(4) 0.033(4) -0.012(3) 0.008(3) -0.005(3)
N9 0.017(3) 0.048(4) 0.022(3) -0.009(3) 0.002(3) 0.008(3)
C1 0.044(6) 0.022(5) 0.070(6) -0.010(4) -0.003(5) 0.003(4)
C2 0.026(5) 0.034(5) 0.040(5) -0.003(4) 0.005(4) 0.004(4)
C3 0.053(7) 0.029(5) 0.057(6) 0.009(4) -0.021(5) -0.001(4)
C4 0.037(5) 0.020(4) 0.042(5) -0.001(4) -0.006(4) 0.002(4)
C5 0.027(4) 0.018(4) 0.021(4) -0.002(3) -0.002(3) -0.007(3)
C6 0.032(4) 0.037(5) 0.039(5) -0.008(4) 0.003(4) -0.006(4)
C7 0.033(5) 0.045(6) 0.040(5) -0.016(5) -0.004(4) -0.006(4)
C8 0.011(4) 0.039(4) 0.036(5) -0.012(4) -0.011(3) 0.003(3)
C9 0.020(4) 0.039(4) 0.042(5) -0.013(4) 0.002(4) 0.002(3)
C10 0.024(5) 0.059(5) 0.057(6) -0.027(5) -0.014(4) 0.017(4)
C11 0.032(5) 0.052(5) 0.060(6) -0.016(5) 0.000(5) 0.018(4)
C12 0.026(4) 0.041(4) 0.019(4) -0.006(4) -0.003(3) 0.009(4)
C13 0.017(4) 0.036(4) 0.026(4) -0.007(4) -0.006(3) 0.005(3)
C14 0.014(4) 0.018(4) 0.026(4) -0.008(3) 0.002(3) -0.001(3)
C15 0.021(4) 0.030(4) 0.018(4) -0.004(3) -0.002(3) 0.002(3)
C16 0.013(4) 0.022(4) 0.029(4) -0.001(3) 0.001(3) -0.007(3)
C17 0.009(4) 0.029(4) 0.034(5) -0.002(4) 0.002(3) 0.001(3)
C18 0.015(4) 0.024(4) 0.023(4) -0.015(3) 0.003(3) 0.006(3)
C19 0.025(4) 0.034(4) 0.025(4) -0.002(4) 0.012(4) 0.003(3)
C20 0.027(4) 0.049(5) 0.043(5) 0.027(5) 0.004(4) 0.012(4)
C22 0.029(4) 0.041(5) 0.051(6) 0.015(4) 0.008(4) -0.001(4)
C23 0.027(4) 0.028(4) 0.027(4) 0.006(3) 0.004(3) 0.005(3)
C24 0.020(4) 0.042(5) 0.026(4) -0.001(4) -0.002(3) 0.004(4)
C25 0.015(4) 0.031(4) 0.020(4) 0.002(3) 0.011(3) -0.003(3)
C26 0.008(4) 0.028(5) 0.043(5) -0.008(4) -0.003(3) 0.004(3)
C27 0.012(4) 0.031(4) 0.023(4) -0.002(3) 0.000(3) 0.002(3)
C43 0.015(4) 0.043(5) 0.027(4) -0.006(4) -0.006(4) -0.001(4)
C44 0.022(4) 0.048(5) 0.017(4) -0.010(3) 0.002(3) 0.000(4)
C45 0.019(4) 0.053(5) 0.029(4) -0.005(4) 0.008(4) -0.009(4)
C46 0.025(4) 0.057(6) 0.035(5) -0.019(4) 0.000(4) -0.001(4)
C47 0.030(4) 0.036(5) 0.019(4) -0.010(4) 0.004(3) -0.001(4)
C48 0.037(4) 0.026(4) 0.015(4) -0.005(3) 0.019(4) -0.003(4)
C49 0.032(4) 0.018(4) 0.022(4) -0.002(3) 0.005(4) 0.005(3)
C50 0.030(4) 0.025(4) 0.027(4) -0.004(4) -0.002(4) 0.009(3)
C51 0.058(6) 0.014(4) 0.042(5) -0.001(4) 0.002(5) 0.002(4)
C52 0.055(5) 0.035(5) 0.044(5) -0.012(4) 0.017(5) -0.023(5)
C53 0.041(5) 0.035(5) 0.059(6) -0.004(5) 0.019(5) -0.008(4)
C54 0.035(4) 0.030(5) 0.034(5) -0.002(4) 0.015(4) -0.006(4)
C55 0.069(8) 0.060(7) 0.103(8) -0.024(5) -0.011(7) 0.018(6)
Cl1 0.0549(17) 0.0409(15) 0.102(2) -0.0211(15) -0.0150(16) 0.0114(13)
Cl2 0.106(3) 0.0356(16) 0.155(4) 0.0045(19) -0.090(3) -0.0032(17)
Cl3 0.112(3) 0.0466(17) 0.085(2) 0.0009(16) -0.030(2) 0.0094(18)

loop_
_atom_type_symbol
_atom_type_description
_atom_type_scat_dispersion_real
_atom_type_scat_dispersion_imag
_atom_type_scat_source
C C 0.0033 0.0016 'International Tables Vol C Tables 4.2.6.8 and 6.1.1.4'
H H 0.0000 0.0000 'International Tables Vol C Tables 4.2.6.8 and 6.1.1.4'
N N 0.0061 0.0033 'International Tables Vol C Tables 4.2.6.8 and 6.1.1.4'
O O 0.0106 0.0060 'International Tables Vol C Tables 4.2.6.8 and 6.1.1.4'
Cl Cl 0.1484 0.1585 'International Tables Vol C Tables 4.2.6.8 and 6.1.1.4'

loop_
_geom_angle_atom_site_label_1
_geom_angle_atom_site_label_2
_geom_angle_atom_site_label_3
_geom_angle
_geom_angle_publ_flag
C5 O1 C4 122.5(6) yes
C47 O12 C48 118.6(6) yes
C5 N1 C6 119.0(7) yes
C5 N1 H1 120.5 ?
C6 N1 H1 120.5 ?
C8 N2 C9 121.6(7) yes
C8 N2 H2 119.2 ?
C9 N2 H2 119.2 ?
C14 N3 C15 122.1(6) yes
C14 N3 H3 119.0 ?
C15 N3 H3 119.0 ?
C18 N4 C19 122.0(7) yes
C18 N4 H4 119.0 ?
C19 N4 H4 119.0 ?
C24 N5 C25 120.4(6) yes
C24 N5 H5 119.8 ?
C25 N5 H5 119.8 ?
C27 N6 C28A 122.2(16) yes
C27 N6 C28 124.7(14) yes
C28A N6 C28 6.1(12) yes
C27 N6 H6 117.7 ?
C28A N6 H6 119.8 ?
C28 N6 H6 117.7 ?
C27 N6 H6N 118.9 ?
C28A N6 H6N 118.9 ?
C28 N6 H6N 116.1 ?
H6 N6 H6N 6.0 ?
C43 N9 C44 125.0(7) yes
C43 N9 H9 117.5 ?
C44 N9 H9 117.5 ?
C4 C1 H1A 109.5 ?
C4 C1 H1B 109.5 ?
H1A C1 H1B 109.5 ?
C4 C1 H1C 109.5 ?
H1A C1 H1C 109.5 ?
H1B C1 H1C 109.5 ?
C4 C2 H2A 109.5 ?
C4 C2 H2B 109.5 ?
H2A C2 H2B 109.5 ?
C4 C2 H2C 109.5 ?
H2A C2 H2C 109.5 ?
H2B C2 H2C 109.5 ?
C4 C3 H3A 109.5 ?
C4 C3 H3B 109.5 ?
H3A C3 H3B 109.5 ?
C4 C3 H3C 109.5 ?
H3A C3 H3C 109.5 ?
H3B C3 H3C 109.5 ?
O1 C4 C1 102.9(7) ?
O1 C4 C2 110.9(7) ?
C1 C4 C2 112.4(8) ?
O1 C4 C3 109.0(7) ?
C1 C4 C3 109.1(8) ?
C2 C4 C3 112.1(7) ?
O2 C5 N1 124.1(8) ?
O2 C5 O1 124.1(7) ?
N1 C5 O1 111.7(7) ?
N1 C6 C8 114.0(7) ?
N1 C6 C7 111.7(7) ?
C8 C6 C7 109.1(8) ?
N1 C6 H6A 107.2 ?
C8 C6 H6A 107.2 ?
C7 C6 H6A 107.2 ?
C6 C7 H7A 109.5 ?
C6 C7 H7B 109.5 ?
H7A C7 H7B 109.5 ?
C6 C7 H7C 109.5 ?
H7A C7 H7C 109.5 ?
H7B C7 H7C 109.5 ?
O3 C8 N2 123.3(8) ?
O3 C8 C6 118.5(8) ?
N2 C8 C6 118.0(8) ?
N2 C9 C13 114.2(7) ?
N2 C9 C10 114.6(7) ?
C13 C9 C10 102.7(8) ?
N2 C9 H9A 108.3 ?
C13 C9 H9A 108.3 ?
C10 C9 H9A 108.3 ?
C11 C10 C9 103.6(8) ?
C11 C10 H10A 111.0 ?
C9 C10 H10A 111.0 ?
C11 C10 H10B 111.0 ?
C9 C10 H10B 111.0 ?
H10A C10 H10B 109.0 ?
C10 C11 C12 105.8(7) ?
C10 C11 H11A 110.6 ?
C12 C11 H11A 110.6 ?
C10 C11 H11B 110.6 ?
C12 C11 H11B 110.6 ?
H11A C11 H11B 108.7 ?
C11 C12 C13 107.6(7) ?
C11 C12 H12A 110.2 ?
C13 C12 H12A 110.2 ?
C11 C12 H12B 110.2 ?
C13 C12 H12B 110.2 ?
H12A C12 H12B 108.5 ?
C14 C13 C12 112.7(6) ?
C14 C13 C9 112.2(7) ?
C12 C13 C9 102.5(6) ?
C14 C13 H13 109.7 ?
C12 C13 H13 109.7 ?
C9 C13 H13 109.7 ?
O4 C14 N3 120.4(7) ?
O4 C14 C13 122.0(7) ?
N3 C14 C13 117.6(7) ?
N3 C15 C18 112.2(6) ?
N3 C15 C17 109.2(6) ?
C18 C15 C17 111.8(6) ?
N3 C15 C16 106.6(6) ?
C18 C15 C16 108.4(6) ?
C17 C15 C16 108.3(6) ?
C15 C16 H16A 109.5 ?
C15 C16 H16B 109.5 ?
H16A C16 H16B 109.5 ?
C15 C16 H16C 109.5 ?
H16A C16 H16C 109.5 ?
H16B C16 H16C 109.5 ?
C15 C17 H17A 109.5 ?
C15 C17 H17B 109.5 ?
H17A C17 H17B 109.5 ?
C15 C17 H17C 109.5 ?
H17A C17 H17C 109.5 ?
H17B C17 H17C 109.5 ?
O5 C18 N4 121.5(7) ?
O5 C18 C15 121.1(7) ?
N4 C18 C15 117.3(7) ?
N4 C19 C20 113.2(6) ?
N4 C19 C23 111.5(7) ?
C20 C19 C23 105.9(7) ?
N4 C19 H19 108.7 ?
C20 C19 H19 108.7 ?
C23 C19 H19 108.7 ?
C19 C20 C21 110.1(9) ?
C19 C20 C21A 96.1(7) ?
C21 C20 C21A 24.9(11) ?
C19 C20 H20A 109.6 ?
C21 C20 H20A 109.6 ?
C21A C20 H20A 134.6 ?
C19 C20 H20B 109.6 ?
C21 C20 H20B 109.6 ?
C21A C20 H20B 96.8 ?
H20A C20 H20B 108.2 ?
C19 C20 H20C 112.5 ?
C21 C20 H20C 87.9 ?
C21A C20 H20C 112.5 ?
H20A C20 H20C 23.0 ?
H20B C20 H20C 124.5 ?
C19 C20 H20D 112.5 ?
C21 C20 H20D 121.3 ?
C21A C20 H20D 112.5 ?
H20A C20 H20D 91.8 ?
H20B C20 H20D 17.0 ?
H20C C20 H20D 110.1 ?
C22 C21 C20 103.2(10) ?
C22 C21 H21A 111.1 ?
C20 C21 H21A 111.1 ?
C22 C21 H21B 111.1 ?
C20 C21 H21B 111.1 ?
H21A C21 H21B 109.1 ?
C22 C21A C20 101.4(4) ?
C22 C21A H21C 111.5 ?
C20 C21A H21C 111.5 ?
C22 C21A H21D 111.5 ?
C20 C21A H21D 111.5 ?
H21C C21A H21D 109.3 ?
C21 C22 C21A 25.0(11) ?
C21 C22 C23 111.4(8) ?
C21A C22 C23 102.3(4) ?
C21 C22 H22A 109.3 ?
C21A C22 H22A 133.5 ?
C23 C22 H22A 109.3 ?
C21 C22 H22B 109.3 ?
C21A C22 H22B 92.1 ?
C23 C22 H22B 109.3 ?
H22A C22 H22B 108.0 ?
C21 C22 H22C 86.4 ?
C21A C22 H22C 111.3 ?
C23 C22 H22C 111.3 ?
H22A C22 H22C 24.8 ?
H22B C22 H22C 126.5 ?
C21 C22 H22D 124.2 ?
C21A C22 H22D 111.3 ?
C23 C22 H22D 111.3 ?
H22A C22 H22D 88.1 ?
H22B C22 H22D 21.0 ?
H22C C22 H22D 109.2 ?
C24 C23 C19 112.4(7) ?
C24 C23 C22 112.8(7) ?
C19 C23 C22 104.2(6) ?
C24 C23 H23 109.1 ?
C19 C23 H23 109.1 ?
C22 C23 H23 109.1 ?
O6 C24 N5 120.5(8) ?
O6 C24 C23 121.4(7) ?
N5 C24 C23 118.1(7) ?
N5 C25 C26 109.4(6) ?
N5 C25 C27 112.0(6) ?
C26 C25 C27 109.9(6) ?
N5 C25 H25 108.5 ?
C26 C25 H25 108.5 ?
C27 C25 H25 108.5 ?
C25 C26 H26A 109.5 ?
C25 C26 H26B 109.5 ?
H26A C26 H26B 109.5 ?
C25 C26 H26C 109.5 ?
H26A C26 H26C 109.5 ?
H26B C26 H26C 109.5 ?
O7 C27 N6 125.4(8) ?
O7 C27 C25 116.8(7) ?
N6 C27 C25 117.4(7) ?
N6 C28 C32 112.4(19) ?
N6 C28 C29 115(2) ?
C32 C28 C29 106.9(11) ?
N6 C28 H28 107.3 ?
C32 C28 H28 107.3 ?
C29 C28 H28 107.3 ?
C30 C29 C28 106.7(11) ?
C30 C29 H29A 110.4 ?
C28 C29 H29A 110.4 ?
C30 C29 H29B 110.4 ?
C28 C29 H29B 110.4 ?
H29A C29 H29B 108.6 ?
C31 C30 C29 103.8(12) ?
C31 C30 H30A 111.0 ?
C29 C30 H30A 111.0 ?
C31 C30 H30B 111.0 ?
C29 C30 H30B 111.0 ?
H30A C30 H30B 109.0 ?
C30 C31 C32 107.5(11) ?
C30 C31 H31A 110.2 ?
C32 C31 H31A 110.2 ?
C30 C31 H31B 110.2 ?
C32 C31 H31B 110.2 ?
H31A C31 H31B 108.5 ?
C31 C32 C33 118.5(13) ?
C31 C32 C28 101.9(11) ?
C33 C32 C28 119.9(13) ?
C31 C32 H32 105.0 ?
C33 C32 H32 105.0 ?
C28 C32 H32 105.0 ?
O8 C33 N7 110.4(12) ?
O8 C33 C32 126.5(13) ?
N7 C33 C32 121.0(12) ?
C33 N7 C34 127.9(12) yes
C33 N7 H7 116.1 ?
C34 N7 H7 116.1 ?
C37 C34 N7 117.6(12) ?
C37 C34 C35 106.7(12) ?
N7 C34 C35 110.7(11) ?
C37 C34 C36 108.5(11) ?
N7 C34 C36 103.2(12) ?
C35 C34 C36 110.1(12) ?
O9 C37 N8 127.3(12) ?
O9 C37 C34 110.7(12) ?
N8 C37 C34 121.9(12) ?
C37 N8 C38 127.6(12) yes
C37 N8 H8 116.2 ?
C38 N8 H8 116.2 ?
N8 C38 C39 114.0(12) ?
N8 C38 C42 111.4(12) ?
C39 C38 C42 103.5(11) ?
N8 C38 H38 109.3 ?
C39 C38 H38 109.3 ?
C42 C38 H38 109.3 ?
C38 C39 C40 100.7(11) ?
C38 C39 H39A 111.6 ?
C40 C39 H39A 111.6 ?
C38 C39 H39B 111.6 ?
C40 C39 H39B 111.6 ?
H39A C39 H39B 109.4 ?
C41 C40 C39 102.8(11) ?
C41 C40 H40A 111.2 ?
C39 C40 H40A 111.2 ?
C41 C40 H40B 111.2 ?
C39 C40 H40B 111.2 ?
H40A C40 H40B 109.1 ?
C40 C41 C42 108.2(10) ?
C40 C41 H41A 110.1 ?
C42 C41 H41A 110.1 ?
C40 C41 H41B 110.1 ?
C42 C41 H41B 110.1 ?
H41A C41 H41B 108.4 ?
C38 C42 C43 110.1(13) ?
C38 C42 C41 102.2(10) ?
C43 C42 C41 117.0(14) ?
C38 C42 H42 109.0 ?
C43 C42 H42 109.0 ?
C41 C42 H42 109.0 ?
N6 C28A C29A 118(2) ?
N6 C28A C32A 112(2) ?
C29A C28A C32A 104.3(12) ?
N6 C28A H28A 107.4 ?
C29A C28A H28A 107.4 ?
C32A C28A H28A 107.4 ?
C30A C29A C28A 107.3(12) ?
C30A C29A H29C 110.3 ?
C28A C29A H29C 110.3 ?
C30A C29A H29D 110.3 ?
C28A C29A H29D 110.3 ?
H29C C29A H29D 108.5 ?
C31A C30A C29A 106.0(12) ?
C31A C30A H30C 110.5 ?
C29A C30A H30C 110.5 ?
C31A C30A H30D 110.5 ?
C29A C30A H30D 110.5 ?
H30C C30A H30D 108.7 ?
C30A C31A C32A 105.3(12) ?
C30A C31A H31C 110.7 ?
C32A C31A H31C 110.7 ?
C30A C31A H31D 110.7 ?
C32A C31A H31D 110.7 ?
H31C C31A H31D 108.8 ?
C31A C32A C28A 102.0(13) ?
C31A C32A C33A 105.5(13) ?
C28A C32A C33A 109.1(14) ?
C31A C32A H32A 113.1 ?
C28A C32A H32A 113.1 ?
C33A C32A H32A 113.1 ?
O8A C33A N7A 134.8(14) ?
O8A C33A C32A 108.1(13) ?
N7A C33A C32A 114.2(13) ?
C33A N7A C34A 111.3(13) yes
C33A N7A H7A1 124.3 ?
C34A N7A H7A1 124.3 ?
C37A C34A C36A 114.5(13) ?
C37A C34A N7A 102.4(12) ?
C36A C34A N7A 116.5(13) ?
C37A C34A C35A 112.9(15) ?
C36A C34A C35A 111.8(14) ?
N7A C34A C35A 97.3(11) ?
C34A C35A H35D 109.5 ?
C34A C35A H35E 109.5 ?
H35D C35A H35E 109.5 ?
C34A C35A H35F 109.5 ?
H35D C35A H35F 109.5 ?
H35E C35A H35F 109.5 ?
C34A C36A H36D 109.5 ?
C34A C36A H36E 109.5 ?
H36D C36A H36E 109.5 ?
C34A C36A H36F 109.5 ?
H36D C36A H36F 109.5 ?
H36E C36A H36F 109.5 ?
O9A C37A N8A 110.6(13) ?
O9A C37A C34A 129.1(14) ?
N8A C37A C34A 116.2(12) ?
C37A N8A C38A 119.9(13) yes
C37A N8A H8A 120.0 ?
C38A N8A H8A 120.0 ?
N8A C38A C39A 114.1(13) ?
N8A C38A C42A 112.1(13) ?
C39A C38A C42A 106.6(12) ?
N8A C38A H38A 107.9 ?
C39A C38A H38A 107.9 ?
C42A C38A H38A 107.9 ?
C38A C39A C40A 101.6(11) ?
C38A C39A H39C 111.4 ?
C40A C39A H39C 111.4 ?
C38A C39A H39D 111.4 ?
C40A C39A H39D 111.4 ?
H39C C39A H39D 109.3 ?
C41A C40A C39A 104.6(12) ?
C41A C40A H40C 110.8 ?
C39A C40A H40C 110.8 ?
C41A C40A H40D 110.8 ?
C39A C40A H40D 110.8 ?
H40C C40A H40D 108.9 ?
C40A C41A C42A 107.8(12) ?
C40A C41A H41C 110.2 ?
C42A C41A H41C 110.2 ?
C40A C41A H41D 110.2 ?
C42A C41A H41D 110.2 ?
H41C C41A H41D 108.5 ?
C43 C42A C38A 109.1(16) ?
C43 C42A C41A 111.4(17) ?
C38A C42A C41A 103.2(11) ?
C43 C42A H42A 111.0 ?
C38A C42A H42A 111.0 ?
C41A C42A H42A 111.0 ?
O10 C43 N9 119.1(8) ?
O10 C43 C42A 129.1(12) ?
N9 C43 C42A 111.6(11) ?
O10 C43 C42 118.6(10) ?
N9 C43 C42 122.3(10) ?
C42A C43 C42 11.6(11) ?
N9 C44 C45 110.2(7) ?
N9 C44 C47 108.2(7) ?
C45 C44 C47 109.1(7) ?
N9 C44 C46 109.1(7) ?
C45 C44 C46 110.2(7) ?
C47 C44 C46 109.9(7) ?
C44 C45 H45A 109.5 ?
C44 C45 H45B 109.5 ?
H45A C45 H45B 109.5 ?
C44 C45 H45C 109.5 ?
H45A C45 H45C 109.5 ?
H45B C45 H45C 109.5 ?
C44 C46 H46A 109.5 ?
C44 C46 H46B 109.5 ?
H46A C46 H46B 109.5 ?
C44 C46 H46C 109.5 ?
H46A C46 H46C 109.5 ?
H46B C46 H46C 109.5 ?
O11 C47 O12 122.7(7) ?
O11 C47 C44 123.3(8) ?
O12 C47 C44 113.4(6) ?
O12 C48 C49 109.9(6) ?
O12 C48 H48A 109.7 ?
C49 C48 H48A 109.7 ?
O12 C48 H48B 109.7 ?
C49 C48 H48B 109.7 ?
H48A C48 H48B 108.2 ?
C50 C49 C54 121.0(8) ?
C50 C49 C48 122.7(8) ?
C54 C49 C48 116.4(7) ?
C49 C50 C51 120.1(8) ?
C49 C50 H50 119.9 ?
C51 C50 H50 119.9 ?
C52 C51 C50 119.0(8) ?
C52 C51 H51 120.5 ?
C50 C51 H51 120.5 ?
C51 C52 C53 122.7(9) ?
C51 C52 H52 118.6 ?
C53 C52 H52 118.6 ?
C52 C53 C54 118.8(9) ?
C52 C53 H53 120.6 ?
C54 C53 H53 120.6 ?
C49 C54 C53 118.3(8) ?
C49 C54 H54 120.9 ?
C53 C54 H54 120.9 ?
Cl1 C55 Cl3 111.0(7) ?
Cl1 C55 Cl2 115.4(8) ?
Cl3 C55 Cl2 105.4(8) ?
Cl1 C55 H55 108.3 ?
Cl3 C55 H55 108.3 ?
Cl2 C55 H55 108.3 ?

loop_
_geom_bond_atom_site_label_1
_geom_bond_atom_site_label_2
_geom_bond_distance
_geom_bond_publ_flag
O1 C5 1.373(10) yes
O1 C4 1.455(11) yes
O2 C5 1.206(9) yes
O3 C8 1.242(10) yes
O4 C14 1.249(9) yes
O5 C18 1.253(9) yes
O6 C24 1.241(10) yes
O7 C27 1.243(9) yes
O10 C43 1.260(10) yes
O11 C47 1.254(9) yes
O12 C47 1.314(10) yes
O12 C48 1.460(9) yes
N1 C5 1.326(11) yes
N1 C6 1.452(11) yes
N1 H1 0.8800 ?
N2 C8 1.350(12) yes
N2 C9 1.440(11) yes
N2 H2 0.8800 ?
N3 C14 1.358(10) yes
N3 C15 1.451(10) yes
N3 H3 0.8800 ?
N4 C18 1.341(10) yes
N4 C19 1.466(10) yes
N4 H4 0.8800 ?
N5 C24 1.357(10) yes
N5 C25 1.447(10) yes
N5 H5 0.8800 ?
N6 C27 1.304(10) yes
N6 C28A 1.40(3) yes
N6 C28 1.47(3) yes
N6 H6 0.8800 ?
N6 H6N 0.8800 ?
N9 C43 1.327(11) yes
N9 C44 1.470(11) yes
N9 H9 0.8800 ?
C1 C4 1.490(13) ?
C1 H1A 0.9800 ?
C1 H1B 0.9800 ?
C1 H1C 0.9800 ?
C2 C4 1.507(13) ?
C2 H2A 0.9800 ?
C2 H2B 0.9800 ?
C2 H2C 0.9800 ?
C3 C4 1.545(13) ?
C3 H3A 0.9800 ?
C3 H3B 0.9800 ?
C3 H3C 0.9800 ?
C6 C8 1.511(13) ?
C6 C7 1.513(13) ?
C6 H6A 1.0000 ?
C7 H7A 0.9800 ?
C7 H7B 0.9800 ?
C7 H7C 0.9800 ?
C9 C13 1.536(12) ?
C9 C10 1.536(13) ?
C9 H9A 1.0000 ?
C10 C11 1.511(15) ?
C10 H10A 0.9900 ?
C10 H10B 0.9900 ?
C11 C12 1.526(13) ?
C11 H11A 0.9900 ?
C11 H11B 0.9900 ?
C12 C13 1.530(12) ?
C12 H12A 0.9900 ?
C12 H12B 0.9900 ?
C13 C14 1.494(11) ?
C13 H13 1.0000 ?
C15 C18 1.523(11) ?
C15 C17 1.523(12) ?
C15 C16 1.529(11) ?
C16 H16A 0.9800 ?
C16 H16B 0.9800 ?
C16 H16C 0.9800 ?
C17 H17A 0.9800 ?
C17 H17B 0.9800 ?
C17 H17C 0.9800 ?
C19 C20 1.524(12) ?
C19 C23 1.545(12) ?
C19 H19 1.0000 ?
C20 C21 1.531(15) ?
C20 C21A 1.555(10) ?
C20 H20A 0.9900 ?
C20 H20B 0.9900 ?
C20 H20C 0.9900 ?
C20 H20D 0.9900 ?
C21 C22 1.531(15) ?
C21 H21A 0.9900 ?
C21 H21B 0.9900 ?
C21A C22 1.5459 ?
C21A H21C 0.9900 ?
C21A H21D 0.9900 ?
C22 C23 1.550(11) ?
C22 H22A 0.9900 ?
C22 H22B 0.9900 ?
C22 H22C 0.9900 ?
C22 H22D 0.9900 ?
C23 C24 1.489(12) ?
C23 H23 1.0000 ?
C25 C26 1.544(11) ?
C25 C27 1.560(12) ?
C25 H25 1.0000 ?
C26 H26A 0.9800 ?
C26 H26B 0.9800 ?
C26 H26C 0.9800 ?
C28 C32 1.523(15) ?
C28 C29 1.525(16) ?
C28 H28 1.0000 ?
C29 C30 1.503(17) ?
C29 H29A 0.9900 ?
C29 H29B 0.9900 ?
C30 C31 1.470(18) ?
C30 H30A 0.9900 ?
C30 H30B 0.9900 ?
C31 C32 1.506(16) ?
C31 H31A 0.9900 ?
C31 H31B 0.9900 ?
C32 C33 1.507(15) ?
C32 H32 1.0000 ?
C33 O8 1.310(14) yes
C33 N7 1.356(14) yes
N7 C34 1.549(14) yes
N7 H7 0.8800 ?
C34 C37 1.474(16) ?
C34 C35 1.567(18) ?
C34 C36 1.58(2) ?
C35 H35A 0.9800 ?
C35 H35B 0.9800 ?
C35 H35C 0.9800 ?
C36 H36A 0.9800 ?
C36 H36B 0.9800 ?
C36 H36C 0.9800 ?
C37 O9 1.321(14) yes
C37 N8 1.337(15) yes
N8 C38 1.471(16) yes
N8 H8 0.8800 ?
C38 C39 1.528(17) ?
C38 C42 1.546(16) ?
C38 H38 1.0000 ?
C39 C40 1.531(17) ?
C39 H39A 0.9900 ?
C39 H39B 0.9900 ?
C40 C41 1.513(16) ?
C40 H40A 0.9900 ?
C40 H40B 0.9900 ?
C41 C42 1.552(17) ?
C41 H41A 0.9900 ?
C41 H41B 0.9900 ?
C42 C43 1.55(2) ?
C42 H42 1.0000 ?
C28A C29A 1.509(17) ?
C28A C32A 1.536(17) ?
C28A H28A 1.0000 ?
C29A C30A 1.505(17) ?
C29A H29C 0.9900 ?
C29A H29D 0.9900 ?
C30A C31A 1.470(19) ?
C30A H30C 0.9900 ?
C30A H30D 0.9900 ?
C31A C32A 1.512(18) ?
C31A H31C 0.9900 ?
C31A H31D 0.9900 ?
C32A C33A 1.537(16) ?
C32A H32A 1.0000 ?
C33A O8A 1.314(15) yes
C33A N7A 1.345(15) yes
N7A C34A 1.548(16) yes
N7A H7A1 0.8800 ?
C34A C37A 1.463(17) ?
C34A C36A 1.55(2) ?
C34A C35A 1.558(19) ?
C35A H35D 0.9800 ?
C35A H35E 0.9800 ?
C35A H35F 0.9800 ?
C36A H36D 0.9800 ?
C36A H36E 0.9800 ?
C36A H36F 0.9800 ?
C37A O9A 1.323(15) yes
C37A N8A 1.377(17) yes
N8A C38A 1.474(17) yes
N8A H8A 0.8800 ?
C38A C39A 1.516(18) ?
C38A C42A 1.536(17) ?
C38A H38A 1.0000 ?
C39A C40A 1.528(18) ?
C39A H39C 0.9900 ?
C39A H39D 0.9900 ?
C40A C41A 1.514(17) ?
C40A H40C 0.9900 ?
C40A H40D 0.9900 ?
C41A C42A 1.547(18) ?
C41A H41C 0.9900 ?
C41A H41D 0.9900 ?
C42A C43 1.39(3) ?
C42A H42A 1.0000 ?
C44 C45 1.501(13) ?
C44 C47 1.525(12) ?
C44 C46 1.532(12) ?
C45 H45A 0.9800 ?
C45 H45B 0.9800 ?
C45 H45C 0.9800 ?
C46 H46A 0.9800 ?
C46 H46B 0.9800 ?
C46 H46C 0.9800 ?
C48 C49 1.513(12) ?
C48 H48A 0.9900 ?
C48 H48B 0.9900 ?
C49 C50 1.374(11) ?
C49 C54 1.387(12) ?
C50 C51 1.382(13) ?
C50 H50 0.9500 ?
C51 C52 1.339(14) ?
C51 H51 0.9500 ?
C52 C53 1.380(14) ?
C52 H52 0.9500 ?
C53 C54 1.399(13) ?
C53 H53 0.9500 ?
C54 H54 0.9500 ?
C55 Cl1 1.614(14) yes
C55 Cl3 1.792(13) yes
C55 Cl2 1.832(15) yes
C55 H55 1.0000 ?

loop_
_geom_hbond_atom_site_label_D
_geom_hbond_atom_site_label_H
_geom_hbond_atom_site_label_A
_geom_hbond_distance_DH
_geom_hbond_distance_HA
_geom_hbond_distance_DA
_geom_hbond_angle_DHA
_geom_hbond_site_symmetry_A
N1 H1 O9 0.88 2.17 2.998(13) 156.7 4_565
N1 H1 O9A 0.88 2.19 2.983(14) 150.5 4_565
N2 H2 O10 0.88 2.21 2.928(9) 139.0 4_565
N3 H3 O11 0.88 2.11 2.946(8) 159.3 4_565
N4 H4 O2 0.88 2.50 3.211(9) 138.7 .
N5 H5 O3 0.88 1.98 2.835(8) 164.2 .
N6 H6 O4 0.88 2.14 2.893(8) 142.8 .
N6 H6 O4 0.88 2.14 2.893(8) 142.8 .
N9 H9 O7 0.88 2.23 3.074(9) 159.5 .
N7 H7 O5 0.88 2.10 2.975(15) 178.8 .
N8 H8 O6 0.88 2.03 2.853(14) 155.9 .
N7A H7A1 O5 0.88 2.28 3.000(17) 138.7 .
N8A H8A O6 0.88 2.14 2.893(15) 143.3 .

loop_
_geom_torsion_atom_site_label_1
_geom_torsion_atom_site_label_2
_geom_torsion_atom_site_label_3
_geom_torsion_atom_site_label_4
_geom_torsion
C5 O1 C4 C1 -179.3(7)
C5 O1 C4 C2 60.3(10)
C5 O1 C4 C3 -63.6(9)
C6 N1 C5 O2 20.6(12)
C6 N1 C5 O1 -158.4(7)
C4 O1 C5 O2 -2.8(12)
C4 O1 C5 N1 176.2(7)
C5 N1 C6 C8 -77.0(10)
C5 N1 C6 C7 158.8(8)
C9 N2 C8 O3 6.3(12)
C9 N2 C8 C6 -168.5(8)
N1 C6 C8 O3 153.0(7)
C7 C6 C8 O3 -81.4(10)
N1 C6 C8 N2 -31.9(11)
C7 C6 C8 N2 93.7(9)
C8 N2 C9 C13 -145.0(8)
C8 N2 C9 C10 96.9(10)
N2 C9 C10 C11 165.9(8)
C13 C9 C10 C11 41.5(9)
C9 C10 C11 C12 -27.1(10)
C10 C11 C12 C13 2.6(10)
C11 C12 C13 C14 143.6(8)
C11 C12 C13 C9 22.8(9)
N2 C9 C13 C14 75.0(9)
C10 C9 C13 C14 -160.3(7)
N2 C9 C13 C12 -163.9(7)
C10 C9 C13 C12 -39.2(8)
C15 N3 C14 O4 10.8(11)
C15 N3 C14 C13 -169.6(7)
C12 C13 C14 O4 -50.6(10)
C9 C13 C14 O4 64.4(10)
C12 C13 C14 N3 129.8(7)
C9 C13 C14 N3 -115.1(8)
C14 N3 C15 C18 -55.7(9)
C14 N3 C15 C17 68.9(9)
C14 N3 C15 C16 -174.2(6)
C19 N4 C18 O5 -6.0(11)
C19 N4 C18 C15 177.4(7)
N3 C15 C18 O5 145.8(7)
C17 C15 C18 O5 22.7(10)
C16 C15 C18 O5 -96.7(8)
N3 C15 C18 N4 -37.5(9)
C17 C15 C18 N4 -160.7(7)
C16 C15 C18 N4 80.0(8)
C18 N4 C19 C20 106.9(9)
C18 N4 C19 C23 -133.8(7)
N4 C19 C20 C21 146.4(13)
C23 C19 C20 C21 23.9(15)
N4 C19 C20 C21A 167.6(7)
C23 C19 C20 C21A 45.1(8)
C19 C20 C21 C22 -17.0(19)
C21A C20 C21 C22 -75.7(15)
C19 C20 C21A C22 -53.8(6)
C21 C20 C21A C22 72.4(14)
C20 C21 C22 C21A 76.3(16)
C20 C21 C22 C23 3.8(19)
C20 C21A C22 C21 -71.9(15)
C20 C21A C22 C23 42.9(6)
N4 C19 C23 C24 94.0(8)
C20 C19 C23 C24 -142.4(7)
N4 C19 C23 C22 -143.6(7)
C20 C19 C23 C22 -20.0(9)
C21 C22 C23 C24 132.3(13)
C21A C22 C23 C24 107.9(6)
C21 C22 C23 C19 10.1(14)
C21A C22 C23 C19 -14.2(6)
C25 N5 C24 O6 6.1(12)
C25 N5 C24 C23 -172.0(7)
C19 C23 C24 O6 51.1(11)
C22 C23 C24 O6 -66.3(11)
C19 C23 C24 N5 -130.7(8)
C22 C23 C24 N5 111.8(8)
C24 N5 C25 C26 177.0(7)
C24 N5 C25 C27 -60.8(9)
C28A N6 C27 O7 -12.4(15)
C28 N6 C27 O7 -5.7(14)
C28A N6 C27 C25 174.8(12)
C28 N6 C27 C25 -178.5(10)
N5 C25 C27 O7 147.5(7)
C26 C25 C27 O7 -90.6(8)
N5 C25 C27 N6 -39.0(9)
C26 C25 C27 N6 82.9(8)
C27 N6 C28 C32 -110.0(18)
C28A N6 C28 C32 -42(24)
C27 N6 C28 C29 127.2(19)
C28A N6 C28 C29 -164(27)
N6 C28 C29 C30 126.0(19)
C32 C28 C29 C30 0(3)
C28 C29 C30 C31 21(2)
C29 C30 C31 C32 -36.0(19)
C30 C31 C32 C33 169.5(14)
C30 C31 C32 C28 36(2)
N6 C28 C32 C31 -148.4(18)
C29 C28 C32 C31 -21(3)
N6 C28 C32 C33 78(3)
C29 C28 C32 C33 -154.2(19)
C31 C32 C33 O8 -94(2)
C28 C32 C33 O8 32(3)
C31 C32 C33 N7 103.8(19)
C28 C32 C33 N7 -131(2)
O8 C33 N7 C34 13(2)
C32 C33 N7 C34 177.5(15)
C33 N7 C34 C37 -51(2)
C33 N7 C34 C35 -174.2(16)
C33 N7 C34 C36 68.1(19)
N7 C34 C37 O9 130.9(16)
C35 C34 C37 O9 -104.2(16)
C36 C34 C37 O9 14.4(18)
N7 C34 C37 N8 -47(2)
C35 C34 C37 N8 78.2(18)
C36 C34 C37 N8 -163.2(16)
O9 C37 N8 C38 5(3)
C34 C37 N8 C38 -177.9(14)
C37 N8 C38 C39 131.0(17)
C37 N8 C38 C42 -112.4(18)
N8 C38 C39 C40 168.1(14)
C42 C38 C39 C40 47.0(16)
C38 C39 C40 C41 -42.9(17)
C39 C40 C41 C42 23(2)
N8 C38 C42 C43 80.0(16)
C39 C38 C42 C43 -157.1(13)
N8 C38 C42 C41 -154.9(15)
C39 C38 C42 C41 -32.1(18)
C40 C41 C42 C38 5(2)
C40 C41 C42 C43 125.6(16)
C27 N6 C28A C29A 127(2)
C28 N6 C28A C29A 12(24)
C27 N6 C28A C32A -112(2)
C28 N6 C28A C32A 133(27)
N6 C28A C29A C30A 141(2)
C32A C28A C29A C30A 16(3)
C28A C29A C30A C31A 9(3)
C29A C30A C31A C32A -30(2)
C30A C31A C32A C28A 39(2)
C30A C31A C32A C33A 153.3(15)
N6 C28A C32A C31A -161.5(19)
C29A C28A C32A C31A -33(3)
N6 C28A C32A C33A 87(2)
C29A C28A C32A C33A -144(2)
C31A C32A C33A O8A -51(2)
C28A C32A C33A O8A 58(2)
C31A C32A C33A N7A 113.1(18)
C28A C32A C33A N7A -138(2)
O8A C33A N7A C34A 9(3)
C32A C33A N7A C34A -149.3(15)
C33A N7A C34A C37A -79.9(18)
C33A N7A C34A C36A 45.9(19)
C33A N7A C34A C35A 164.6(16)
C36A C34A C37A O9A 63(3)
N7A C34A C37A O9A -170(2)
C35A C34A C37A O9A -66(2)
C36A C34A C37A N8A -142.2(17)
N7A C34A C37A N8A -15(2)
C35A C34A C37A N8A 88.4(19)
O9A C37A N8A C38A -21(2)
C34A C37A N8A C38A 179.3(15)
C37A N8A C38A C39A 121.2(19)
C37A N8A C38A C42A -117.4(19)
N8A C38A C39A C40A 163.5(16)
C42A C38A C39A C40A 39(2)
C38A C39A C40A C41A -38(2)
C39A C40A C41A C42A 24(2)
N8A C38A C42A C43 91.4(18)
C39A C38A C42A C43 -143.0(14)
N8A C38A C42A C41A -150.1(17)
C39A C38A C42A C41A -25(2)
C40A C41A C42A C43 117.0(18)
C40A C41A C42A C38A 0(2)
C44 N9 C43 O10 -10.8(12)
C44 N9 C43 C42A 165.0(10)
C44 N9 C43 C42 170.0(9)
C38A C42A C43 O10 67.0(16)
C41A C42A C43 O10 -46.2(19)
C38A C42A C43 N9 -108.2(13)
C41A C42A C43 N9 138.6(13)
C38A C42A C43 C42 94(6)
C41A C42A C43 C42 -20(5)
C38 C42 C43 O10 72.2(14)
C41 C42 C43 O10 -43.9(16)
C38 C42 C43 N9 -108.6(13)
C41 C42 C43 N9 135.3(13)
C38 C42 C43 C42A -85(6)
C41 C42 C43 C42A 159(7)
C43 N9 C44 C45 174.3(7)
C43 N9 C44 C47 55.1(10)
C43 N9 C44 C46 -64.5(10)
C48 O12 C47 O11 2.9(12)
C48 O12 C47 C44 174.7(7)
N9 C44 C47 O11 -142.5(8)
C45 C44 C47 O11 97.6(9)
C46 C44 C47 O11 -23.4(12)
N9 C44 C47 O12 45.7(9)
C45 C44 C47 O12 -74.2(9)
C46 C44 C47 O12 164.8(8)
C47 O12 C48 C49 135.8(7)
O12 C48 C49 C50 -16.8(11)
O12 C48 C49 C54 164.2(7)
C54 C49 C50 C51 1.6(12)
C48 C49 C50 C51 -177.3(8)
C49 C50 C51 C52 -1.6(14)
C50 C51 C52 C53 -0.4(15)
C51 C52 C53 C54 2.5(16)
C50 C49 C54 C53 0.4(13)
C48 C49 C54 C53 179.4(8)
C52 C53 C54 C49 -2.4(14)

loop_
_platon_squeeze_void_nr
_platon_squeeze_void_average_x
_platon_squeeze_void_average_y
_platon_squeeze_void_average_z
_platon_squeeze_void_volume
_platon_squeeze_void_count_electrons
1 -0.125 0.875 0.000 406.8 50.2
2 0.125 0.125 0.500 406.9 50.4
3 0.375 0.625 0.250 406.8 65.3
The volume occupied by solvent is
3.1 percent of the unit cell.
4 0.625 0.375 0.750 406.7 65.2
